data_2103371
loop_
_publ_author_name
'Marsh, Richard E.'

_publ_section_title
;
 The space groups of point group <i>C</i>~3~: some corrections, some
 comments
;
_journal_issue 5
_journal_name_full 'Acta Crystallographica Section B'
_journal_page_first 893
_journal_page_last 899
_journal_paper_doi 10.1107/S0108768102011758
_journal_volume 58
_journal_year 2002
_chemical_formula_moiety 'C48 H94 N8 O31 Cl3 Mn3, 6(H2 O)'
_chemical_formula_sum 'C48 H106 Cl3 Mn3 N8 O9'
_symmetry_cell_setting trigonal
_symmetry_space_group_name_H-M 'P 31 1 2'
_cell_angle_alpha 90.00
_cell_angle_beta 90.00
_cell_angle_gamma 120.00
_cell_formula_units_Z 3
_cell_length_a 12.712
_cell_length_b 12.712
_cell_length_c 41.053
_cell_volume 5745.175
_cod_data_source_file bk0117.cif
_cod_data_source_block RULVAV
_cod_depositor_comments
;
 Adding the _cell_formula_units_Z and _chemical_formula_moiety data items
 after consulting the original publication.

 Antanas Vaitkus,
 2017-08-03
;
_cod_original_formula_sum 'C48 H106 N8 O9 Cl3 Mn3'
_cod_database_code 2103371

loop_
_atom_site_label
_atom_site_fract_x
_atom_site_fract_y
_atom_site_fract_z
Mn1 0.3748 0.4373 0.0850
Mn3 0.2328 0.4656 0.1667
Cl1 0.3846 0.8270 0.1075
Cl3 0.0399 -0.0399 0.3333
O1 0.332 0.664 0.1667
O2 0.339 0.288 0.1238
O3 0.313 0.099 0.1664
O4 0.199 -0.098 0.1176
O5 0.344 0.181 0.0674
O6 0.084 0.035 0.0630
O7 0.523 0.554 0.1277
O8 0.694 0.738 0.1726
O9 0.908 0.830 0.1307
O10 0.654 0.678 0.0730
O11 0.846 0.714 0.0334
O12 0.240 0.444 0.1214
O13 0.070 0.438 0.1588
O14 -0.027 0.562 0.1161
O15 0.147 0.474 0.0614
O16 0.083 0.624 0.0202
O33 0.454 0.382 -0.2111
N1 0.506 0.368 0.0756
N2 0.458 0.640 0.0727
N3 0.189 0.314 0.0624
N4 0.404 0.448 0.0260
C1 0.460 0.376 0.0172
C2 0.554 0.388 0.0416
C3 0.486 0.578 0.0172
C4 0.460 0.662 0.0372
C5 0.284 0.405 0.0106
C6 0.186 0.298 0.0267
C13 0.452 0.247 0.0866
C14 0.416 0.239 0.1214
C15 0.352 0.105 0.1334
C16 0.241 0.028 0.1108
C17 0.273 0.050 0.0764
C18 0.172 -0.006 0.0536
C19 0.579 0.713 0.0884
C20 0.566 0.682 0.1246
C21 0.694 0.760 0.1391
C22 0.786 0.746 0.1206
C23 0.780 0.752 0.0838
C24 0.856 0.710 0.0652
C25 0.108 0.352 0.0740
C26 0.112 0.361 0.1104
C27 0.040 0.418 0.1254
C28 0.063 0.524 0.1072
C29 0.068 0.516 0.0708
C30 0.112 0.635 0.0523
